data_4109276
loop_
_publ_author_name
'Azusa Kondoh'
'Hideki Yorimitsu'
'Koichiro Oshima'

_publ_contact_author 'Hideki Yorimitsu'
_publ_contact_author_email yori@orgrxn.mbox.media.kyoto-u.ac.jp
_publ_contact_author_fax +81-75-383-2438
_publ_contact_author_phone +81-75-383-2441
_publ_section_title
;
 Copper-Catalyzed anti-Hydrophosphination Reaction of 1-Alkynylphosphines
 with Diphenylphosphine Providing (Z)-1,2-Diphosphino-1-alkenes
;
_journal_name_full 'Journal of the American Chemical Society'
_journal_page_first 4099
_journal_page_last 4104
_journal_paper_doi 10.1021/ja070048d
_journal_volume 129
_journal_year 2007
_chemical_formula_sum 'C30 H30 Cl2 Ni P2'
_chemical_formula_weight 582.09
_chemical_name_systematic
; 
 ? 
;
_space_group_IT_number 14
_symmetry_cell_setting monoclinic
_symmetry_space_group_name_Hall '-P 2yn'
_symmetry_space_group_name_H-M 'P 1 21/n 1'
_atom_sites_solution_hydrogens geom
_atom_sites_solution_primary direct
_atom_sites_solution_secondary difmap
_audit_creation_method SHELXL-97
_cell_angle_alpha 90.00
_cell_angle_beta 103.6080(10)
_cell_angle_gamma 90.00
_cell_formula_units_Z 4
_cell_length_a 11.6193(7)
_cell_length_b 15.4796(9)
_cell_length_c 16.0015(9)
_cell_measurement_reflns_used 5328
_cell_measurement_temperature 293(2)
_cell_measurement_theta_max 26.99
_cell_measurement_theta_min 2.466
_cell_volume 2797.3(3)
_computing_cell_refinement 'Bruker SMART'
_computing_data_collection 'Bruker SMART'
_computing_data_reduction 'Bruker SHELXTL'
_computing_molecular_graphics 'Bruker SHELXTL'
_computing_publication_material 'Bruker SHELXTL'
_computing_structure_refinement 'SHELXL-97 (Sheldrick, 1997)'
_computing_structure_solution 'SHELXS-97 (Sheldrick, 1990)'
_diffrn_ambient_temperature 293(2)
_diffrn_detector_area_resol_mean 8.366
_diffrn_measured_fraction_theta_full 0.992
_diffrn_measured_fraction_theta_max 0.992
_diffrn_measurement_device_type 'CCD area detector'
_diffrn_measurement_method 'phi and omega scans'
_diffrn_radiation_monochromator graphite
_diffrn_radiation_source 'fine-focus sealed tube'
_diffrn_radiation_type MoK\a
_diffrn_radiation_wavelength 0.71073
_diffrn_reflns_av_R_equivalents 0.0202
_diffrn_reflns_av_sigmaI/netI 0.0187
_diffrn_reflns_limit_h_max 14
_diffrn_reflns_limit_h_min -13
_diffrn_reflns_limit_k_max 19
_diffrn_reflns_limit_k_min -19
_diffrn_reflns_limit_l_max 20
_diffrn_reflns_limit_l_min -11
_diffrn_reflns_number 16920
_diffrn_reflns_theta_full 27.02
_diffrn_reflns_theta_max 27.02
_diffrn_reflns_theta_min 1.86
_diffrn_standards_decay_% -1.36
_diffrn_standards_interval_time 200
_diffrn_standards_number 387
_exptl_absorpt_coefficient_mu 1.017
_exptl_absorpt_correction_type none
_exptl_crystal_colour ' dark red'
_exptl_crystal_density_diffrn 1.382
_exptl_crystal_description ' block'
_exptl_crystal_F_000 1208
_exptl_crystal_size_max 0.3
_exptl_crystal_size_mid 0.2
_exptl_crystal_size_min 0.1
_refine_diff_density_max 0.530
_refine_diff_density_min -0.434
_refine_diff_density_rms 0.064
_refine_ls_extinction_method none
_refine_ls_goodness_of_fit_ref 0.682
_refine_ls_hydrogen_treatment constr
_refine_ls_matrix_type full
_refine_ls_number_parameters 319
_refine_ls_number_reflns 6085
_refine_ls_number_restraints 0
_refine_ls_restrained_S_all 0.682
_refine_ls_R_factor_all 0.0388
_refine_ls_R_factor_gt 0.0342
_refine_ls_shift/su_max 0.000
_refine_ls_shift/su_mean 0.000
_refine_ls_structure_factor_coef Fsqd
_refine_ls_weighting_details 'calc w=1/[\s^2^(Fo^2^)+(0.1082P)^2^+2.0209P] where P=(Fo^2^+2Fc^2^)/3'
_refine_ls_weighting_scheme calc
_refine_ls_wR_factor_gt 0.1016
_refine_ls_wR_factor_ref 0.1074
_reflns_number_gt 5305
_reflns_number_total 6085
_reflns_threshold_expression >2sigma(I)
_cod_data_source_file ja070048dsi20070104_012939.cif
_cod_data_source_block 1az
_cod_database_code 4109276

loop_
_symmetry_equiv_pos_as_xyz
'x, y, z'
'-x+1/2, y+1/2, -z+1/2'
'-x, -y, -z'
'x-1/2, -y-1/2, z-1/2'

loop_
_atom_site_label
_atom_site_type_symbol
_atom_site_fract_x
_atom_site_fract_y
_atom_site_fract_z
_atom_site_U_iso_or_equiv
_atom_site_adp_type
_atom_site_occupancy
_atom_site_symmetry_multiplicity
_atom_site_calc_flag
_atom_site_refinement_flags
C30 C -0.0424(4) -0.1032(2) 0.3074(2) 0.1018(13) Uani 1 1 d .
H30A H -0.0732 -0.0693 0.3475 0.153 Uiso 1 1 calc R
H30B H 0.0423 -0.1061 0.3261 0.153 Uiso 1 1 calc R
H30C H -0.0747 -0.1605 0.3047 0.153 Uiso 1 1 calc R
C29 C -0.0402(2) -0.12371(16) 0.1545(3) 0.0826(10) Uani 1 1 d .
H29A H -0.0821 -0.1773 0.1531 0.124 Uiso 1 1 calc R
H29B H 0.0435 -0.1343 0.1716 0.124 Uiso 1 1 calc R
H29C H -0.0593 -0.0980 0.0983 0.124 Uiso 1 1 calc R
C13 C -0.2195(3) 0.1050(2) -0.03414(15) 0.0758(9) Uani 1 1 d .
H13 H -0.2078 0.0716 -0.0797 0.091 Uiso 1 1 calc R
C17 C 0.3422(4) 0.0658(3) 0.4972(2) 0.1192(17) Uani 1 1 d .
H17 H 0.3310 0.0264 0.5384 0.143 Uiso 1 1 calc R
C12 C -0.3102(3) 0.1633(2) -0.04743(18) 0.0816(10) Uani 1 1 d .
H12 H -0.3612 0.1684 -0.1015 0.098 Uiso 1 1 calc R
Ni1 Ni 0.074532(18) 0.226677(13) 0.229245(14) 0.03209(9) Uani 1 1 d .
P1 P -0.06272(4) 0.13271(3) 0.21912(3) 0.03062(11) Uani 1 1 d .
P2 P 0.19419(4) 0.12066(3) 0.24479(3) 0.03297(12) Uani 1 1 d .
Cl1 Cl -0.05410(5) 0.32515(3) 0.24505(4) 0.05152(14) Uani 1 1 d .
Cl2 Cl 0.20968(5) 0.32045(3) 0.21241(4) 0.05427(15) Uani 1 1 d .
C9 C -0.16336(16) 0.14467(12) 0.11512(11) 0.0371(4) Uani 1 1 d .
C3 C -0.14165(17) 0.13736(12) 0.30414(12) 0.0395(4) Uani 1 1 d .
C15 C 0.28642(16) 0.11987(12) 0.35331(12) 0.0384(4) Uani 1 1 d .
C1 C -0.00423(15) 0.02191(11) 0.22321(11) 0.0344(3) Uani 1 1 d .
C2 C 0.11293(16) 0.02067(11) 0.23529(12) 0.0371(4) Uani 1 1 d .
H2 H 0.1529 -0.0318 0.2388 0.044 Uiso 1 1 calc R
C21 C 0.29483(16) 0.10642(12) 0.17494(13) 0.0388(4) Uani 1 1 d .
C10 C -0.25281(19) 0.20590(16) 0.10014(15) 0.0534(5) Uani 1 1 d .
H10 H -0.2636 0.2414 0.1446 0.064 Uiso 1 1 calc R
C8 C -0.26435(19) 0.13705(15) 0.29171(15) 0.0515(5) Uani 1 1 d .
H8 H -0.3122 0.1350 0.2363 0.062 Uiso 1 1 calc R
C20 C 0.36933(19) 0.18401(14) 0.37783(14) 0.0511(5) Uani 1 1 d .
H20 H 0.3784 0.2259 0.3382 0.061 Uiso 1 1 calc R
C14 C -0.1445(2) 0.09509(15) 0.04683(13) 0.0517(5) Uani 1 1 d .
H14 H -0.0824 0.0558 0.0554 0.062 Uiso 1 1 calc R
C27 C -0.07657(17) -0.06195(13) 0.21933(15) 0.0478(5) Uani 1 1 d .
C19 C 0.4391(2) 0.18703(16) 0.46037(15) 0.0564(5) Uani 1 1 d .
H19 H 0.4948 0.2308 0.4758 0.068 Uiso 1 1 calc R
C22 C 0.38771(18) 0.04786(14) 0.19757(16) 0.0508(5) Uani 1 1 d .
H22 H 0.3992 0.0174 0.2490 0.061 Uiso 1 1 calc R
C4 C -0.0724(2) 0.14056(17) 0.38704(14) 0.0583(6) Uani 1 1 d .
H4 H 0.0097 0.1409 0.3964 0.070 Uiso 1 1 calc R
C25 C 0.3532(3) 0.13624(18) 0.0443(2) 0.0784(9) Uani 1 1 d .
H25 H 0.3413 0.1653 -0.0079 0.094 Uiso 1 1 calc R
C26 C 0.2769(2) 0.14999(15) 0.09774(15) 0.0582(6) Uani 1 1 d .
H26 H 0.2139 0.1883 0.0817 0.070 Uiso 1 1 calc R
C6 C -0.2459(3) 0.14268(18) 0.44335(19) 0.0737(8) Uani 1 1 d .
H6 H -0.2806 0.1443 0.4901 0.088 Uiso 1 1 calc R
C7 C -0.3154(2) 0.13972(17) 0.36180(19) 0.0669(7) Uani 1 1 d .
H7 H -0.3974 0.1395 0.3532 0.080 Uiso 1 1 calc R
C18 C 0.4274(3) 0.12712(19) 0.51888(17) 0.0715(7) Uani 1 1 d .
H18 H 0.4773 0.1278 0.5736 0.086 Uiso 1 1 calc R
C24 C 0.4461(3) 0.07993(17) 0.0681(2) 0.0770(9) Uani 1 1 d .
H24 H 0.4983 0.0722 0.0327 0.092 Uiso 1 1 calc R
C28 C -0.20979(19) -0.05082(15) 0.19062(19) 0.0618(6) Uani 1 1 d .
H28A H -0.2367 -0.0148 0.2310 0.093 Uiso 1 1 calc R
H28B H -0.2474 -0.1063 0.1879 0.093 Uiso 1 1 calc R
H28C H -0.2295 -0.0243 0.1348 0.093 Uiso 1 1 calc R
C11 C -0.3261(2) 0.2140(2) 0.01874(19) 0.0744(8) Uani 1 1 d .
H11 H -0.3868 0.2546 0.0090 0.089 Uiso 1 1 calc R
C5 C -0.1249(3) 0.1432(2) 0.45642(16) 0.0752(8) Uani 1 1 d .
H5 H -0.0778 0.1454 0.5121 0.090 Uiso 1 1 calc R
C16 C 0.2716(3) 0.0612(2) 0.41419(19) 0.0918(11) Uani 1 1 d .
H16 H 0.2143 0.0183 0.3999 0.110 Uiso 1 1 calc R
C23 C 0.4625(2) 0.03507(17) 0.1436(2) 0.0663(7) Uani 1 1 d .
H23 H 0.5245 -0.0042 0.1585 0.080 Uiso 1 1 calc R

loop_
_atom_site_aniso_label
_atom_site_aniso_U_11
_atom_site_aniso_U_22
_atom_site_aniso_U_33
_atom_site_aniso_U_23
_atom_site_aniso_U_13
_atom_site_aniso_U_12
C30 0.109(3) 0.086(2) 0.099(2) 0.0443(19) 0.002(2) -0.044(2)
C29 0.0601(15) 0.0432(13) 0.150(3) -0.0367(16) 0.0356(17) -0.0139(11)
C13 0.092(2) 0.094(2) 0.0367(11) -0.0061(12) 0.0066(12) -0.0395(18)
C17 0.157(4) 0.106(3) 0.0671(19) 0.0408(18) -0.028(2) -0.056(3)
C12 0.0683(17) 0.111(2) 0.0509(15) 0.0322(16) -0.0148(13) -0.0342(17)
Ni1 0.03027(14) 0.02491(13) 0.03928(15) -0.00142(8) 0.00450(10) 0.00050(7)
P1 0.0272(2) 0.0300(2) 0.0340(2) -0.00159(16) 0.00581(16) 0.00070(15)
P2 0.0269(2) 0.0276(2) 0.0427(2) -0.00006(17) 0.00475(17) -0.00024(15)
Cl1 0.0490(3) 0.0366(2) 0.0704(3) -0.0062(2) 0.0168(2) 0.01023(19)
Cl2 0.0444(3) 0.0340(2) 0.0840(4) 0.0011(2) 0.0144(3) -0.00819(18)
C9 0.0323(8) 0.0409(9) 0.0363(9) 0.0037(7) 0.0046(7) -0.0051(7)
C3 0.0449(10) 0.0369(9) 0.0396(9) -0.0021(7) 0.0156(8) -0.0016(7)
C15 0.0343(9) 0.0355(9) 0.0437(10) -0.0004(7) 0.0054(7) 0.0023(7)
C1 0.0343(8) 0.0271(8) 0.0407(9) -0.0003(7) 0.0066(7) -0.0022(6)
C2 0.0340(8) 0.0256(8) 0.0504(10) -0.0009(7) 0.0076(7) -0.0005(6)
C21 0.0345(9) 0.0348(9) 0.0479(10) -0.0049(7) 0.0113(8) -0.0039(7)
C10 0.0410(11) 0.0612(13) 0.0548(12) 0.0138(10) 0.0052(9) 0.0078(9)
C8 0.0450(11) 0.0566(12) 0.0574(12) -0.0015(10) 0.0212(9) 0.0041(9)
C20 0.0476(11) 0.0481(11) 0.0531(12) -0.0005(9) 0.0030(9) -0.0098(9)
C14 0.0598(13) 0.0551(12) 0.0403(10) -0.0061(9) 0.0117(9) -0.0121(10)
C27 0.0383(10) 0.0341(9) 0.0696(13) 0.0019(9) 0.0100(9) -0.0076(7)
C19 0.0481(12) 0.0580(13) 0.0569(13) -0.0137(11) -0.0002(10) -0.0048(10)
C22 0.0390(10) 0.0494(11) 0.0640(13) -0.0047(10) 0.0118(9) 0.0034(8)
C4 0.0588(13) 0.0719(15) 0.0438(11) -0.0024(10) 0.0115(10) -0.0133(11)
C25 0.123(3) 0.0524(14) 0.0764(18) 0.0027(12) 0.0560(18) -0.0051(15)
C26 0.0735(15) 0.0467(12) 0.0578(13) 0.0037(10) 0.0221(11) 0.0066(11)
C6 0.102(2) 0.0645(15) 0.0713(17) -0.0077(13) 0.0541(17) -0.0136(15)
C7 0.0650(15) 0.0678(15) 0.0812(18) -0.0013(13) 0.0442(14) 0.0001(12)
C18 0.0771(17) 0.0774(18) 0.0482(13) -0.0039(12) -0.0089(12) -0.0034(14)
C24 0.091(2) 0.0530(14) 0.109(2) -0.0234(15) 0.0675(18) -0.0185(13)
C28 0.0380(10) 0.0460(12) 0.1028(19) -0.0081(12) 0.0192(11) -0.0137(9)
C11 0.0457(13) 0.093(2) 0.0742(19) 0.0374(16) -0.0057(12) -0.0005(12)
C5 0.101(2) 0.0848(19) 0.0422(12) -0.0052(12) 0.0210(13) -0.0193(16)
C16 0.112(2) 0.0728(18) 0.0690(17) 0.0262(14) -0.0218(16) -0.0438(18)
C23 0.0461(12) 0.0593(14) 0.100(2) -0.0184(14) 0.0307(13) -0.0011(10)

loop_
_atom_type_symbol
_atom_type_description
_atom_type_scat_dispersion_real
_atom_type_scat_dispersion_imag
_atom_type_scat_source
C C 0.0033 0.0016 'International Tables Vol C Tables 4.2.6.8 and 6.1.1.4'
H H 0.0000 0.0000 'International Tables Vol C Tables 4.2.6.8 and 6.1.1.4'
P P 0.1023 0.0942 'International Tables Vol C Tables 4.2.6.8 and 6.1.1.4'
Cl Cl 0.1484 0.1585 'International Tables Vol C Tables 4.2.6.8 and 6.1.1.4'
Ni Ni 0.3393 1.1124 'International Tables Vol C Tables 4.2.6.8 and 6.1.1.4'

loop_
_geom_angle_atom_site_label_1
_geom_angle_atom_site_label_2
_geom_angle_atom_site_label_3
_geom_angle
C12 C13 C14 120.6(3)
C16 C17 C18 120.7(3)
C13 C12 C11 120.0(2)
P2 Ni1 P1 86.521(18)
P2 Ni1 Cl1 165.50(2)
P1 Ni1 Cl1 88.00(2)
P2 Ni1 Cl2 93.30(2)
P1 Ni1 Cl2 168.85(2)
Cl1 Ni1 Cl2 94.65(2)
C9 P1 C3 110.84(9)
C9 P1 C1 106.39(8)
C3 P1 C1 104.97(8)
C9 P1 Ni1 108.08(6)
C3 P1 Ni1 114.62(6)
C1 P1 Ni1 111.66(6)
C2 P2 C21 104.19(8)
C2 P2 C15 104.77(9)
C21 P2 C15 105.56(9)
C2 P2 Ni1 109.75(6)
C21 P2 Ni1 121.39(6)
C15 P2 Ni1 109.87(6)
C10 C9 C14 119.39(19)
C10 C9 P1 121.79(16)
C14 C9 P1 118.64(15)
C4 C3 C8 118.89(19)
C4 C3 P1 116.04(16)
C8 C3 P1 125.07(16)
C16 C15 C20 118.2(2)
C16 C15 P2 122.67(17)
C20 C15 P2 119.01(15)
C2 C1 C27 121.63(15)
C2 C1 P1 112.06(12)
C27 C1 P1 126.21(13)
C1 C2 P2 119.90(13)
C26 C21 C22 119.8(2)
C26 C21 P2 120.62(16)
C22 C21 P2 119.53(16)
C9 C10 C11 119.7(2)
C7 C8 C3 120.2(2)
C15 C20 C19 120.9(2)
C9 C14 C13 119.4(2)
C28 C27 C1 115.14(17)
C28 C27 C30 110.8(2)
C1 C27 C30 107.30(19)
C28 C27 C29 106.8(2)
C1 C27 C29 108.45(18)
C30 C27 C29 108.2(3)
C18 C19 C20 120.6(2)
C23 C22 C21 119.8(2)
C3 C4 C5 120.2(2)
C24 C25 C26 120.2(3)
C21 C26 C25 119.6(2)
C7 C6 C5 120.0(2)
C6 C7 C8 120.4(2)
C19 C18 C17 119.4(2)
C25 C24 C23 120.4(2)
C10 C11 C12 120.8(3)
C6 C5 C4 120.4(3)
C15 C16 C17 120.0(3)
C24 C23 C22 120.2(2)

loop_
_geom_bond_atom_site_label_1
_geom_bond_atom_site_label_2
_geom_bond_distance
C30 C27 1.513(4)
C29 C27 1.542(4)
C13 C12 1.366(5)
C13 C14 1.389(3)
C17 C16 1.390(4)
C17 C18 1.356(4)
C12 C11 1.365(5)
Ni1 P2 2.1273(5)
Ni1 P1 2.1363(5)
Ni1 Cl1 2.1908(5)
Ni1 Cl2 2.2010(5)
P1 C9 1.8043(18)
P1 C3 1.8123(19)
P1 C1 1.8404(17)
P2 C2 1.8008(18)
P2 C21 1.8111(19)
P2 C15 1.8134(19)
C9 C10 1.385(3)
C9 C14 1.394(3)
C3 C4 1.381(3)
C3 C8 1.392(3)
C15 C16 1.372(3)
C15 C20 1.375(3)
C1 C2 1.329(2)
C1 C27 1.540(2)
C21 C26 1.379(3)
C21 C22 1.391(3)
C10 C11 1.384(3)
C8 C7 1.387(3)
C20 C19 1.379(3)
C27 C28 1.517(3)
C19 C18 1.347(4)
C22 C23 1.377(3)
C4 C5 1.387(4)
C25 C24 1.370(5)
C25 C26 1.386(4)
C6 C7 1.364(4)
C6 C5 1.372(4)
C24 C23 1.367(4)
